data_2108390
loop_
_publ_author_name
'Marabello, Domenica'
'Antoniotti, Paola'
'Benzi, Paola'
'Cariati, Elena'
'Lo Presti, Leonardo'
'Canepa, Carlo'

_publ_section_title
;
 Developing new SrI~2~ and \b-<small>D</small>-fructopyranose-based
 metal--organic frameworks with nonlinear optical properties
;
_journal_coeditor_code UM5025SUP1
_journal_issue 2
_journal_name_full 'Acta Crystallographica Section B'
_journal_page_first
;
;
_journal_paper_doi 10.1107/S2052520619001951
_journal_volume 75
_journal_year 2019
_chemical_absolute_configuration ad
_chemical_formula_moiety '8(I), 2(C18 H42 O21 Sr2), (H2 O)'
_chemical_formula_sum 'C36 H86 I8 O43 Sr4'
_chemical_formula_weight 2572.73
_space_group_crystal_system orthorhombic
_space_group_IT_number 19
_space_group_name_Hall 'P 2ac 2ab'
_space_group_name_H-M_alt 'P 21 21 21'
_symmetry_space_group_name_Hall 'P 2ac 2ab'
_symmetry_space_group_name_H-M 'P 21 21 21'
_atom_sites_solution_hydrogens mixed
_atom_sites_solution_primary dual
_audit_creation_date 2018-06-18
_audit_creation_method
;
Olex2 1.2
(compiled 2018.05.29 svn.r3508 for OlexSys, GUI svn.r5506)
;
_cell_angle_alpha 90
_cell_angle_beta 90
_cell_angle_gamma 90
_cell_formula_units_Z 2
_cell_length_a 12.3717(2)
_cell_length_b 17.4352(3)
_cell_length_c 17.6607(3)
_cell_measurement_reflns_used 12344
_cell_measurement_temperature 293(2)
_cell_measurement_theta_max 62.3160
_cell_measurement_theta_min 3.5710
_cell_volume 3809.47(11)
_computing_cell_refinement
;
CrysAlisPro, Agilent Technologies,
Version 1.171.37.35 (release 13-08-2014 CrysAlis171 .NET)
(compiled Aug 13 2014,18:06:01)
;
_computing_data_collection
;
CrysAlisPro, Agilent Technologies,
Version 1.171.37.35 (release 13-08-2014 CrysAlis171 .NET)
(compiled Aug 13 2014,18:06:01)
;
_computing_data_reduction
;
CrysAlisPro, Agilent Technologies,
Version 1.171.37.35 (release 13-08-2014 CrysAlis171 .NET)
(compiled Aug 13 2014,18:06:01)
;
_computing_molecular_graphics 'Olex2 (Dolomanov et al., 2009)'
_computing_publication_material 'Olex2 (Dolomanov et al., 2009)'
_computing_structure_refinement 'ShelXL (Sheldrick, 2015)'
_computing_structure_solution 'ShelXT (Sheldrick, 2015)'
_diffrn_ambient_temperature 293(2)
_diffrn_detector 'CCD plate'
_diffrn_detector_area_resol_mean 10.2890
_diffrn_detector_type Ruby
_diffrn_measured_fraction_theta_full 0.975
_diffrn_measured_fraction_theta_max 0.974
_diffrn_measurement_details
;
#__ type_ start__ end____ width___ exp.time_
  1 omega  -22.00   48.00   1.0000   10.0000
omega____ theta____ kappa____ phi______ frames
    -        0.0000   37.0000  -90.0000 70

#__ type_ start__ end____ width___ exp.time_
  2 omega  -16.00   71.00   1.0000   10.0000
omega____ theta____ kappa____ phi______ frames
    -        0.0000   37.0000  -30.0000 87

#__ type_ start__ end____ width___ exp.time_
  3 omega  -27.00    9.00   1.0000   10.0000
omega____ theta____ kappa____ phi______ frames
    -        0.0000  -57.0000  120.0000 36

#__ type_ start__ end____ width___ exp.time_
  4 omega  -64.00  -36.00   1.0000   10.0000
omega____ theta____ kappa____ phi______ frames
    -        0.0000  -57.0000  120.0000 28

#__ type_ start__ end____ width___ exp.time_
  5 omega   75.00  100.00   1.0000   30.0000
omega____ theta____ kappa____ phi______ frames
    -       82.3289  -70.0000   -6.5794 25

#__ type_ start__ end____ width___ exp.time_
  6 omega   57.00   83.00   1.0000   30.0000
omega____ theta____ kappa____ phi______ frames
    -       82.3289  -70.0000   15.3742 26

#__ type_ start__ end____ width___ exp.time_
  7 omega   12.00   95.00   1.0000   30.0000
omega____ theta____ kappa____ phi______ frames
    -       82.3289  -70.0000  137.8840 83

#__ type_ start__ end____ width___ exp.time_
  8 omega   54.00  155.00   1.0000   30.0000
omega____ theta____ kappa____ phi______ frames
    -       82.3289   30.0000 -120.0000 101

#__ type_ start__ end____ width___ exp.time_
  9 omega   65.00   98.00   1.0000   30.0000
omega____ theta____ kappa____ phi______ frames
    -       82.3289  -70.0000 -161.0205 33

#__ type_ start__ end____ width___ exp.time_
 10 omega   83.00  108.00   1.0000   30.0000
omega____ theta____ kappa____ phi______ frames
    -       82.3289  -70.0000  -38.3930 25

#__ type_ start__ end____ width___ exp.time_
 11 omega    7.00   58.00   1.0000   30.0000
omega____ theta____ kappa____ phi______ frames
    -       82.3289  -30.0000  -30.0000 51

#__ type_ start__ end____ width___ exp.time_
 12 omega   59.00  157.00   1.0000   30.0000
omega____ theta____ kappa____ phi______ frames
    -       82.3289   30.0000  -30.0000 98

#__ type_ start__ end____ width___ exp.time_
 13 omega   19.00   45.00   1.0000   30.0000
omega____ theta____ kappa____ phi______ frames
    -       82.3289  -70.0000  -38.3930 26

#__ type_ start__ end____ width___ exp.time_
 14 omega    9.00   56.00   1.0000   30.0000
omega____ theta____ kappa____ phi______ frames
    -       82.3289  -30.0000   60.0000 47

#__ type_ start__ end____ width___ exp.time_
 15 omega   14.00   98.00   1.0000   30.0000
omega____ theta____ kappa____ phi______ frames
    -       82.3289  -70.0000   45.2366 84

#__ type_ start__ end____ width___ exp.time_
 16 omega   68.00   94.00   1.0000   30.0000
omega____ theta____ kappa____ phi______ frames
    -       82.3289  -70.0000  104.4360 26

#__ type_ start__ end____ width___ exp.time_
 17 omega   16.00   52.00   1.0000   30.0000
omega____ theta____ kappa____ phi______ frames
    -       82.3289  -69.0000 -125.7698 36

#__ type_ start__ end____ width___ exp.time_
 18 omega   72.00  102.00   1.0000   30.0000
omega____ theta____ kappa____ phi______ frames
    -       82.3289  -69.0000 -125.7698 30

#__ type_ start__ end____ width___ exp.time_
 19 omega   52.00  104.00   1.0000   30.0000
omega____ theta____ kappa____ phi______ frames
    -       82.3289  -70.0000  -68.8379 52
;
_diffrn_measurement_device 'four-circle diffractometer'
_diffrn_measurement_device_type 'Xcalibur, Ruby, Gemini ultra'
_diffrn_measurement_method '\w scans'
_diffrn_orient_matrix_UB_11 -0.1061156000
_diffrn_orient_matrix_UB_12 0.0066907000
_diffrn_orient_matrix_UB_13 0.0452012000
_diffrn_orient_matrix_UB_21 0.0643659000
_diffrn_orient_matrix_UB_22 -0.0040108000
_diffrn_orient_matrix_UB_23 0.0745307000
_diffrn_orient_matrix_UB_31 0.0110181000
_diffrn_orient_matrix_UB_32 0.0880264000
_diffrn_orient_matrix_UB_33 -0.0000526000
_diffrn_radiation_monochromator mirror
_diffrn_radiation_probe x-ray
_diffrn_radiation_type CuK\a
_diffrn_radiation_wavelength 1.54184
_diffrn_reflns_av_R_equivalents 0.0467
_diffrn_reflns_av_unetI/netI 0.0424
_diffrn_reflns_Laue_measured_fraction_full 0.975
_diffrn_reflns_Laue_measured_fraction_max 0.974
_diffrn_reflns_limit_h_max 14
_diffrn_reflns_limit_h_min -13
_diffrn_reflns_limit_k_max 18
_diffrn_reflns_limit_k_min -13
_diffrn_reflns_limit_l_max 20
_diffrn_reflns_limit_l_min -19
_diffrn_reflns_number 20551
_diffrn_reflns_point_group_measured_fraction_full 0.967
_diffrn_reflns_point_group_measured_fraction_max 0.966
_diffrn_reflns_theta_full 62.441
_diffrn_reflns_theta_max 62.441
_diffrn_reflns_theta_min 3.562
_diffrn_source 'sealed X-ray tube'
_diffrn_source_type 'Enhance Ultra (Cu) X-ray Source'
_exptl_absorpt_coefficient_mu 29.803
_exptl_absorpt_correction_T_max 0.575
_exptl_absorpt_correction_T_min 0.204
_exptl_absorpt_correction_type analytical
_exptl_absorpt_process_details
;
CrysAlisPro, Agilent Technologies,
Version 1.171.37.35 (release 13-08-2014 CrysAlis171 .NET)
(compiled Aug 13 2014,18:06:01)
Analytical numeric absorption correction using a multifaceted crystal
   model based on expressions derived by R.C. Clark & J.S. Reid.
(Clark, R. C. & Reid, J. S. (1995). Acta Cryst. A51, 887-897)
Empirical absorption correction using spherical harmonics,
 implemented in SCALE3 ABSPACK scaling algorithm.
;
_exptl_crystal_colour colourless
_exptl_crystal_density_diffrn 2.225
_exptl_crystal_description prismatic
_exptl_crystal_F_000 2420
_exptl_crystal_size_max 0.1167
_exptl_crystal_size_mid 0.0371
_exptl_crystal_size_min 0.0201
_refine_diff_density_max 1.320
_refine_diff_density_min -0.573
_refine_diff_density_rms 0.120
_refine_ls_abs_structure_details
;
 Flack x determined using 2174 quotients [(I+)-(I-)]/[(I+)+(I-)]
 (Parsons, Flack and Wagner, Acta Cryst. B69 (2013) 249-259).
;
_refine_ls_abs_structure_Flack -0.024(3)
_refine_ls_extinction_method none
_refine_ls_goodness_of_fit_ref 1.031
_refine_ls_hydrogen_treatment constr
_refine_ls_matrix_type full
_refine_ls_number_parameters 413
_refine_ls_number_reflns 5862
_refine_ls_number_restraints 17
_refine_ls_restrained_S_all 12.455
_refine_ls_R_factor_all 0.0363
_refine_ls_R_factor_gt 0.0321
_refine_ls_shift/su_max 0.001
_refine_ls_shift/su_mean 0.000
_refine_ls_structure_factor_coef Fsqd
_refine_ls_weighting_details 'w=1/[\s^2^(Fo^2^)+(0.0463P)^2^+1.7828P] where P=(Fo^2^+2Fc^2^)/3'
_refine_ls_weighting_scheme calc
_refine_ls_wR_factor_gt 0.0798
_refine_ls_wR_factor_ref 0.0826
_reflns_Friedel_coverage 0.766
_reflns_Friedel_fraction_full 0.956
_reflns_Friedel_fraction_max 0.956
_reflns_number_gt 5441
_reflns_number_total 5862
_reflns_threshold_expression 'I > 2\s(I)'
_cod_data_source_file um5025sup1.cif
_cod_data_source_block 2
_cod_original_cell_volume 3809.46(11)
_cod_database_code 2108390
_shelx_space_group_comment
;
The symmetry employed for this shelxl refinement is uniquely defined
by the following loop, which should always be used as a source of
symmetry information in preference to the above space-group names.
They are only intended as comments.
;

loop_
_space_group_symop_operation_xyz
'x, y, z'
'-x+1/2, -y, z+1/2'
'-x, y+1/2, -z+1/2'
'x+1/2, -y+1/2, -z'

loop_
_atom_site_label
_atom_site_type_symbol
_atom_site_fract_x
_atom_site_fract_y
_atom_site_fract_z
_atom_site_U_iso_or_equiv
_atom_site_adp_type
_atom_site_occupancy
_atom_site_site_symmetry_order
_atom_site_calc_flag
_atom_site_refinement_flags_posn
_atom_site_refinement_flags_occupancy
I1 I 0.40790(6) -0.04627(4) 0.31584(4) 0.04210(19) Uani 1 1 d . .
I2 I 0.94896(6) 0.78188(4) 0.15653(4) 0.0428(2) Uani 1 1 d . .
I3 I 1.17951(7) 0.79461(5) 0.39193(4) 0.0496(2) Uani 1 1 d . .
I4 I 1.40026(8) 0.48348(5) 0.46854(5) 0.0603(2) Uani 1 1 d . .
Sr1 Sr 0.60839(7) 0.20750(5) 0.34982(5) 0.0308(2) Uani 1 1 d D .
Sr2 Sr 0.89145(8) 0.57723(5) 0.35773(6) 0.0342(2) Uani 1 1 d D .
O1 O 0.3685(6) 0.2742(4) 0.0948(4) 0.044(2) Uani 1 1 d . .
O2 O 0.5442(6) 0.2616(4) 0.2136(4) 0.0410(18) Uani 1 1 d . .
H2 H 0.5614 0.3006 0.1906 0.062 Uiso 1 1 calc DR .
O3 O 0.4582(6) 0.1405(4) 0.2745(4) 0.0414(19) Uani 1 1 d . .
H3 H 0.4429 0.0960 0.2850 0.062 Uiso 1 1 calc DR .
O4 O 0.2382(6) 0.1527(4) 0.2344(4) 0.0370(18) Uani 1 1 d . .
H4 H 0.2420 0.1541 0.2807 0.056 Uiso 1 1 calc DR .
O5 O 0.2700(6) 0.1618(4) 0.0811(4) 0.0350(17) Uani 1 1 d . .
H5 H 0.3132 0.1617 0.0459 0.052 Uiso 1 1 calc DR .
O6 O 0.0948(7) 0.2300(5) 0.1334(5) 0.057(2) Uani 1 1 d . .
H6 H 0.0396 0.2558 0.1370 0.085 Uiso 1 1 calc DR .
O7 O 0.7667(6) 0.3525(4) 0.5510(4) 0.0367(18) Uani 1 1 d . .
O8 O 0.8360(6) 0.5029(4) 0.4869(4) 0.0406(18) Uani 1 1 d . .
H8 H 0.8587 0.5069 0.5303 0.061 Uiso 1 1 calc DR .
O9 O 0.7392(6) 0.4779(4) 0.3539(4) 0.0391(17) Uani 1 1 d . .
H9 H 0.7023 0.4668 0.3169 0.059 Uiso 1 1 calc DR .
O10 O 0.7522(5) 0.3161(4) 0.3477(4) 0.0342(16) Uani 1 1 d . .
H10 H 0.8044 0.3203 0.3193 0.051 Uiso 1 1 calc DR .
O11 O 0.6326(5) 0.2909(4) 0.4793(4) 0.0343(16) Uani 1 1 d . .
H11 H 0.6066 0.2865 0.5218 0.051 Uiso 1 1 calc DR .
O12 O 0.7725(7) 0.1796(4) 0.4429(5) 0.049(2) Uani 1 1 d . .
H12 H 0.8113 0.1416 0.4453 0.074 Uiso 1 1 calc DR .
O13 O 1.1655(6) 0.4466(4) 0.2148(4) 0.0401(18) Uani 1 1 d . .
O14 O 1.3308(6) 0.5591(4) 0.1688(4) 0.0433(19) Uani 1 1 d . .
H14 H 1.3245 0.5208 0.1423 0.065 Uiso 1 1 calc DR .
O15 O 1.2491(6) 0.6699(4) 0.2522(5) 0.044(2) Uani 1 1 d . .
H15 H 1.2159 0.6998 0.2795 0.066 Uiso 1 1 calc DR .
O16 O 1.0282(6) 0.6239(4) 0.2615(5) 0.042(2) Uani 1 1 d . .
H16 H 1.0236 0.6642 0.2378 0.063 Uiso 1 1 calc DR .
O17 O 1.0586(6) 0.4820(4) 0.3177(4) 0.0377(17) Uani 1 1 d . .
H17 H 1.0849 0.4412 0.3315 0.057 Uiso 1 1 calc DR .
O18 O 0.8870(6) 0.4969(5) 0.2240(4) 0.055(2) Uani 1 1 d . .
H18 H 0.8350 0.4746 0.2054 0.083 Uiso 1 1 calc DR .
O1W O 0.5025(7) 0.1301(5) 0.4486(5) 0.059(2) Uani 1 1 d . .
H1WA H 0.5392 0.0934 0.4673 0.089 Uiso 1 1 d DGR .
H1WB H 0.4458 0.1098 0.4301 0.089 Uiso 1 1 d DGR .
O2W O 0.4719(7) 0.3231(5) 0.3509(5) 0.056(2) Uani 1 1 d . .
H2WA H 0.4366 0.3385 0.3893 0.083 Uiso 1 1 d GR .
H2WB H 0.4561 0.3509 0.3129 0.083 Uiso 1 1 d GR .
O3W O 1.0347(8) 0.6143(5) 0.4528(6) 0.067(3) Uani 1 1 d . .
H3WA H 1.0776 0.5837 0.4753 0.101 Uiso 1 1 d GR .
H3WB H 1.0492 0.6593 0.4683 0.101 Uiso 1 1 d GR .
C1 C 0.4690(10) 0.2377(7) 0.0866(7) 0.046(3) Uani 1 1 d . .
H1A H 0.5212 0.2744 0.0675 0.055 Uiso 1 1 calc R .
H1B H 0.4623 0.1969 0.0495 0.055 Uiso 1 1 calc R .
C2 C 0.5108(8) 0.2040(6) 0.1608(6) 0.035(2) Uani 1 1 d . .
H2A H 0.5725 0.1706 0.1498 0.043 Uiso 1 1 calc R .
C3 C 0.4236(8) 0.1568(6) 0.2003(6) 0.031(2) Uani 1 1 d . .
H3A H 0.4130 0.1086 0.1727 0.037 Uiso 1 1 calc R .
C4 C 0.3165(8) 0.2006(6) 0.2034(6) 0.033(2) Uani 1 1 d . .
H4A H 0.3253 0.2454 0.2365 0.040 Uiso 1 1 calc R .
C5 C 0.2832(9) 0.2286(6) 0.1236(7) 0.040(3) Uani 1 1 d . .
C6 C 0.1827(9) 0.2781(7) 0.1205(8) 0.052(3) Uani 1 1 d . .
H6A H 0.1860 0.3178 0.1589 0.063 Uiso 1 1 calc R .
H6B H 0.1765 0.3024 0.0713 0.063 Uiso 1 1 calc R .
C7 C 0.7053(10) 0.4235(7) 0.5547(6) 0.045(3) Uani 1 1 d . .
H7A H 0.7245 0.4507 0.6007 0.054 Uiso 1 1 calc R .
H7B H 0.6289 0.4113 0.5573 0.054 Uiso 1 1 calc R .
C8 C 0.7246(9) 0.4747(6) 0.4886(6) 0.035(3) Uani 1 1 d . .
H8A H 0.6746 0.5183 0.4906 0.042 Uiso 1 1 calc R .
C9 C 0.7085(8) 0.4318(6) 0.4158(6) 0.030(2) Uani 1 1 d . .
H9A H 0.6316 0.4193 0.4108 0.036 Uiso 1 1 calc R .
C10 C 0.7720(8) 0.3580(6) 0.4154(6) 0.030(2) Uani 1 1 d . .
H10A H 0.8492 0.3706 0.4175 0.036 Uiso 1 1 calc R .
C11 C 0.7437(8) 0.3075(6) 0.4853(6) 0.031(2) Uani 1 1 d . .
C12 C 0.8095(10) 0.2360(6) 0.4963(7) 0.040(3) Uani 1 1 d . .
H12A H 0.8854 0.2469 0.4880 0.048 Uiso 1 1 calc R .
H12B H 0.8007 0.2171 0.5475 0.048 Uiso 1 1 calc R .
C13 C 1.2668(9) 0.4584(6) 0.2527(7) 0.040(3) Uani 1 1 d . .
H13A H 1.3204 0.4237 0.2319 0.048 Uiso 1 1 calc R .
H13B H 1.2586 0.4467 0.3061 0.048 Uiso 1 1 calc R .
C14 C 1.3063(8) 0.5406(6) 0.2440(6) 0.032(2) Uani 1 1 d . .
H14A H 1.3706 0.5483 0.2755 0.038 Uiso 1 1 calc R .
C15 C 1.2183(8) 0.5942(6) 0.2696(6) 0.032(2) Uani 1 1 d . .
H15A H 1.2082 0.5892 0.3244 0.038 Uiso 1 1 calc R .
C16 C 1.1127(8) 0.5774(6) 0.2296(6) 0.033(2) Uani 1 1 d . .
H16A H 1.1200 0.5889 0.1755 0.039 Uiso 1 1 calc R .
C17 C 1.0800(8) 0.4931(6) 0.2400(6) 0.030(2) Uani 1 1 d . .
C18 C 0.9850(10) 0.4673(7) 0.1915(7) 0.049(3) Uani 1 1 d . .
H18A H 0.9935 0.4863 0.1403 0.059 Uiso 1 1 calc R .
H18B H 0.9822 0.4118 0.1898 0.059 Uiso 1 1 calc R .
O4W O 1.1648(15) 0.5560(10) 0.5611(10) 0.059(5) Uiso 0.5 1 d . P
H4WA H 1.2217 0.5463 0.5359 0.088 Uiso 0.5 1 d R P
H4WB H 1.1754 0.5954 0.5885 0.088 Uiso 0.5 1 d R P

loop_
_atom_site_aniso_label
_atom_site_aniso_U_11
_atom_site_aniso_U_22
_atom_site_aniso_U_33
_atom_site_aniso_U_23
_atom_site_aniso_U_13
_atom_site_aniso_U_12
I1 0.0459(4) 0.0289(4) 0.0515(4) -0.0008(3) 0.0009(3) -0.0030(3)
I2 0.0523(4) 0.0352(4) 0.0410(4) -0.0020(3) 0.0004(3) -0.0012(3)
I3 0.0425(4) 0.0585(5) 0.0479(5) -0.0139(4) 0.0054(3) -0.0086(4)
I4 0.0557(5) 0.0606(6) 0.0647(5) -0.0061(4) 0.0040(4) 0.0006(4)
Sr1 0.0256(4) 0.0294(5) 0.0375(5) -0.0022(4) 0.0001(4) -0.0015(4)
Sr2 0.0265(5) 0.0322(5) 0.0437(6) 0.0045(4) 0.0033(4) -0.0017(4)
O1 0.044(5) 0.037(5) 0.052(5) 0.013(4) -0.005(4) -0.008(4)
O2 0.044(4) 0.036(4) 0.043(4) 0.007(3) -0.010(4) -0.017(4)
O3 0.045(5) 0.036(4) 0.043(5) 0.010(3) -0.009(4) -0.009(4)
O4 0.035(4) 0.043(5) 0.033(4) 0.002(3) 0.001(3) -0.007(3)
O5 0.034(4) 0.027(4) 0.044(4) 0.000(3) 0.003(3) 0.000(3)
O6 0.037(4) 0.045(5) 0.089(7) -0.003(4) -0.002(5) 0.007(4)
O7 0.045(5) 0.032(4) 0.033(4) -0.001(3) -0.006(3) -0.003(3)
O8 0.040(4) 0.040(5) 0.042(4) -0.001(3) -0.001(3) -0.018(4)
O9 0.044(4) 0.037(4) 0.037(4) 0.002(3) -0.005(3) -0.008(3)
O10 0.029(4) 0.035(4) 0.038(4) -0.004(3) 0.006(3) -0.006(3)
O11 0.028(4) 0.040(4) 0.035(4) 0.000(3) 0.002(3) -0.003(3)
O12 0.055(5) 0.026(4) 0.067(6) -0.005(4) -0.017(4) 0.008(4)
O13 0.040(4) 0.030(4) 0.050(5) -0.001(3) 0.001(4) 0.001(3)
O14 0.046(5) 0.035(4) 0.049(5) -0.007(3) 0.013(4) -0.007(3)
O15 0.040(4) 0.039(5) 0.054(5) -0.008(4) 0.019(4) -0.006(4)
O16 0.025(4) 0.031(4) 0.071(6) 0.015(4) 0.011(4) 0.003(3)
O17 0.041(4) 0.026(4) 0.045(4) 0.007(3) 0.003(3) -0.001(3)
O18 0.026(4) 0.084(7) 0.056(5) -0.007(5) -0.001(4) -0.008(4)
O1W 0.048(5) 0.067(6) 0.062(6) -0.003(5) 0.016(4) -0.013(5)
O2W 0.046(5) 0.060(5) 0.061(6) -0.007(5) -0.002(5) 0.014(4)
O3W 0.068(7) 0.054(6) 0.079(7) -0.004(5) -0.028(5) 0.000(5)
C1 0.043(7) 0.050(7) 0.046(7) 0.006(6) 0.002(5) -0.016(6)
C2 0.030(5) 0.026(6) 0.050(7) -0.001(5) -0.004(5) -0.004(4)
C3 0.031(6) 0.029(6) 0.034(6) -0.002(4) -0.002(4) 0.001(4)
C4 0.033(6) 0.026(6) 0.040(6) 0.001(4) -0.006(5) -0.005(4)
C5 0.043(7) 0.026(6) 0.050(7) -0.003(5) -0.005(5) -0.003(5)
C6 0.029(6) 0.050(8) 0.077(9) 0.011(7) -0.007(6) 0.013(6)
C7 0.043(7) 0.055(8) 0.036(7) -0.009(5) 0.002(5) -0.006(6)
C8 0.033(6) 0.024(6) 0.048(7) -0.006(5) 0.008(5) -0.001(5)
C9 0.023(5) 0.034(6) 0.033(6) 0.003(4) -0.002(4) -0.005(4)
C10 0.024(5) 0.031(6) 0.035(6) -0.005(5) 0.000(4) -0.005(4)
C11 0.029(5) 0.030(6) 0.032(6) -0.002(4) -0.002(4) -0.014(4)
C12 0.038(6) 0.038(7) 0.045(7) 0.005(5) -0.020(5) -0.002(5)
C13 0.034(6) 0.033(7) 0.053(7) -0.002(5) -0.004(5) 0.007(5)
C14 0.024(5) 0.030(6) 0.043(6) 0.004(5) 0.001(4) 0.001(4)
C15 0.035(6) 0.029(6) 0.032(6) 0.002(4) 0.006(5) -0.005(5)
C16 0.022(5) 0.034(6) 0.042(6) 0.005(5) 0.012(5) -0.003(4)
C17 0.027(5) 0.028(6) 0.037(6) 0.003(4) 0.002(4) 0.000(4)
C18 0.047(7) 0.051(8) 0.049(7) -0.007(6) 0.003(6) -0.010(6)

loop_
_atom_type_symbol
_atom_type_description
_atom_type_scat_dispersion_real
_atom_type_scat_dispersion_imag
_atom_type_scat_source
C C 0.0181 0.0091 'International Tables Vol C Tables 4.2.6.8 and 6.1.1.4'
H H 0.0000 0.0000 'International Tables Vol C Tables 4.2.6.8 and 6.1.1.4'
O O 0.0492 0.0322 'International Tables Vol C Tables 4.2.6.8 and 6.1.1.4'
Sr Sr -0.3528 1.8200 'International Tables Vol C Tables 4.2.6.8 and 6.1.1.4'
I I -0.3257 6.8362 'International Tables Vol C Tables 4.2.6.8 and 6.1.1.4'

loop_
_exptl_crystal_face_index_h
_exptl_crystal_face_index_k
_exptl_crystal_face_index_l
_exptl_crystal_face_perp_dist
1 0 0 0.0282
-1 0 0 0.0089
0 1 0 0.0463
0 -1 0 0.0703
0 0 1 0.0098
0 0 -1 0.0103

loop_
_geom_angle_atom_site_label_1
_geom_angle_atom_site_label_2
_geom_angle_atom_site_label_3
_geom_angle
_geom_angle_site_symmetry_1
_geom_angle_site_symmetry_3
O2 Sr1 O11 126.3(2) . .
O2 Sr1 O14 107.8(2) . 3_745
O2 Sr1 C11 126.3(2) . .
O3 Sr1 O2 59.0(2) . .
O3 Sr1 O10 145.1(2) . .
O3 Sr1 O11 139.2(2) . .
O3 Sr1 O12 142.2(2) . .
O3 Sr1 O14 72.8(2) . 3_745
O3 Sr1 O15 91.0(3) . 3_745
O3 Sr1 O2W 83.6(3) . .
O3 Sr1 C11 162.6(3) . .
O10 Sr1 O2 86.2(2) . .
O10 Sr1 O11 63.1(2) . .
O10 Sr1 O12 67.6(2) . .
O10 Sr1 O14 120.2(2) . 3_745
O10 Sr1 O15 73.1(2) . 3_745
O10 Sr1 O2W 83.2(2) . .
O10 Sr1 C11 45.5(2) . .
O11 Sr1 C11 23.4(2) . .
O12 Sr1 O2 147.0(3) . .
O12 Sr1 O11 59.7(2) . .
O12 Sr1 O14 71.9(2) . 3_745
O12 Sr1 C11 44.2(2) . .
O14 Sr1 O11 125.4(2) 3_745 .
O14 Sr1 C11 116.0(2) 3_745 .
O15 Sr1 O2 70.8(2) 3_745 .
O15 Sr1 O11 129.8(2) 3_745 .
O15 Sr1 O12 82.2(3) 3_745 .
O15 Sr1 O14 59.2(2) 3_745 3_745
O15 Sr1 O2W 129.2(3) 3_745 .
O15 Sr1 C11 106.4(3) 3_745 .
O1W Sr1 O2 129.7(3) . .
O1W Sr1 O3 75.1(3) . .
O1W Sr1 O10 138.0(3) . .
O1W Sr1 O11 76.5(3) . .
O1W Sr1 O12 82.7(3) . .
O1W Sr1 O14 73.9(3) . 3_745
O1W Sr1 O15 133.1(3) . 3_745
O1W Sr1 O2W 94.0(3) . .
O1W Sr1 C11 92.5(3) . .
O2W Sr1 O2 63.3(3) . .
O2W Sr1 O11 69.9(2) . .
O2W Sr1 O12 128.8(3) . .
O2W Sr1 O14 155.4(3) . 3_745
O2W Sr1 C11 85.3(3) . .
O4 Sr2 O5 61.7(2) 3_655 3_655
O4 Sr2 O6 65.0(3) 3_655 3_655
O4 Sr2 O8 127.1(2) 3_655 .
O4 Sr2 O17 127.0(2) 3_655 .
O4 Sr2 O18 73.2(2) 3_655 .
O5 Sr2 O8 74.8(2) 3_655 .
O5 Sr2 O17 171.1(2) 3_655 .
O5 Sr2 O18 127.3(2) 3_655 .
O6 Sr2 O5 58.7(2) 3_655 3_655
O6 Sr2 O8 116.3(3) 3_655 .
O6 Sr2 O17 124.7(2) 3_655 .
O6 Sr2 O18 124.1(3) 3_655 .
O8 Sr2 O17 96.8(2) . .
O8 Sr2 O18 118.3(2) . .
O9 Sr2 O4 82.8(2) . 3_655
O9 Sr2 O5 80.6(2) . 3_655
O9 Sr2 O6 136.3(3) . 3_655
O9 Sr2 O8 60.8(2) . .
O9 Sr2 O17 98.0(2) . .
O9 Sr2 O18 67.5(2) . .
O16 Sr2 O4 80.3(2) . 3_655
O16 Sr2 O5 125.8(2) . 3_655
O16 Sr2 O6 71.2(3) . 3_655
O16 Sr2 O8 152.5(2) . .
O16 Sr2 O9 133.7(3) . .
O16 Sr2 O17 61.2(2) . .
O16 Sr2 O18 66.4(3) . .
O17 Sr2 O18 59.0(2) . .
O3W Sr2 O4 135.2(3) . 3_655
O3W Sr2 O5 96.5(3) . 3_655
O3W Sr2 O6 70.2(3) . 3_655
O3W Sr2 O8 75.0(3) . .
O3W Sr2 O9 135.0(3) . .
O3W Sr2 O16 84.0(3) . .
O3W Sr2 O17 78.3(3) . .
O3W Sr2 O18 135.7(3) . .
C1 O1 C5 116.3(8) . .
Sr1 O2 H2 130.9 . .
C2 O2 Sr1 114.8(6) . .
C2 O2 H2 109.5 . .
Sr1 O3 H3 118.7 . .
C3 O3 Sr1 127.6(6) . .
C3 O3 H3 109.5 . .
Sr2 O4 H4 131.8 3_645 .
C4 O4 Sr2 118.7(6) . 3_645
C4 O4 H4 109.5 . .
Sr2 O5 H5 141.4 3_645 .
C5 O5 Sr2 109.1(6) . 3_645
C5 O5 H5 109.5 . .
Sr2 O6 H6 126.5 3_645 .
C6 O6 Sr2 124.1(7) . 3_645
C6 O6 H6 109.5 . .
C11 O7 C7 113.5(8) . .
Sr2 O8 H8 131.2 . .
C8 O8 Sr2 114.6(6) . .
C8 O8 H8 109.5 . .
Sr2 O9 H9 126.2 . .
C9 O9 Sr2 124.3(6) . .
C9 O9 H9 109.5 . .
Sr1 O10 H10 127.7 . .
C10 O10 Sr1 118.7(5) . .
C10 O10 H10 109.5 . .
Sr1 O11 H11 132.4 . .
C11 O11 Sr1 106.3(5) . .
C11 O11 H11 109.5 . .
Sr1 O12 H12 128.9 . .
C12 O12 Sr1 121.6(6) . .
C12 O12 H12 109.5 . .
C17 O13 C13 115.2(8) . .
Sr1 O14 H14 137.2 3_755 .
C14 O14 Sr1 113.3(6) . 3_755
C14 O14 H14 109.5 . .
Sr1 O15 H15 125.8 3_755 .
C15 O15 Sr1 124.7(6) . 3_755
C15 O15 H15 109.5 . .
Sr2 O16 H16 124.9 . .
C16 O16 Sr2 124.6(6) . .
C16 O16 H16 109.5 . .
Sr2 O17 H17 138.4 . .
C17 O17 Sr2 108.0(5) . .
C17 O17 H17 109.5 . .
Sr2 O18 H18 126.9 . .
C18 O18 Sr2 120.6(6) . .
C18 O18 H18 109.5 . .
Sr1 O1W H1WA 112.8 . .
Sr1 O1W H1WB 112.3 . .
H1WA O1W H1WB 106.0 . .
Sr1 O2W H2WA 125.3 . .
Sr1 O2W H2WB 125.4 . .
H2WA O2W H2WB 109.3 . .
Sr2 O3W H3WA 126.1 . .
Sr2 O3W H3WB 126.7 . .
H3WA O3W H3WB 107.2 . .
O1 C1 H1A 109.1 . .
O1 C1 H1B 109.1 . .
O1 C1 C2 112.7(10) . .
H1A C1 H1B 107.8 . .
C2 C1 H1A 109.1 . .
C2 C1 H1B 109.1 . .
O2 C2 C1 112.7(9) . .
O2 C2 H2A 108.8 . .
O2 C2 C3 106.6(9) . .
C1 C2 H2A 108.8 . .
C3 C2 C1 111.1(8) . .
C3 C2 H2A 108.8 . .
O3 C3 C2 108.6(8) . .
O3 C3 H3A 109.3 . .
O3 C3 C4 109.3(8) . .
C2 C3 H3A 109.3 . .
C2 C3 C4 111.1(8) . .
C4 C3 H3A 109.3 . .
O4 C4 C3 108.5(8) . .
O4 C4 H4A 108.8 . .
O4 C4 C5 111.2(8) . .
C3 C4 H4A 108.8 . .
C3 C4 C5 110.8(9) . .
C5 C4 H4A 108.8 . .
O1 C5 C4 107.8(9) . .
O1 C5 C6 106.2(9) . .
O5 C5 O1 111.3(9) . .
O5 C5 C4 105.0(8) . .
O5 C5 C6 111.1(9) . .
C6 C5 C4 115.5(10) . .
O6 C6 C5 107.0(10) . .
O6 C6 H6A 110.3 . .
O6 C6 H6B 110.3 . .
C5 C6 H6A 110.3 . .
C5 C6 H6B 110.3 . .
H6A C6 H6B 108.6 . .
O7 C7 H7A 109.0 . .
O7 C7 H7B 109.0 . .
O7 C7 C8 113.1(9) . .
H7A C7 H7B 107.8 . .
C8 C7 H7A 109.0 . .
C8 C7 H7B 109.0 . .
O8 C8 C7 111.6(9) . .
O8 C8 H8A 109.6 . .
O8 C8 C9 105.9(8) . .
C7 C8 H8A 109.6 . .
C7 C8 C9 110.6(9) . .
C9 C8 H8A 109.6 . .
O9 C9 C8 110.2(8) . .
O9 C9 H9A 108.5 . .
O9 C9 C10 110.0(8) . .
C8 C9 H9A 108.5 . .
C8 C9 C10 111.1(8) . .
C10 C9 H9A 108.5 . .
O10 C10 C9 110.6(8) . .
O10 C10 H10A 108.4 . .
O10 C10 C11 109.8(8) . .
C9 C10 H10A 108.4 . .
C9 C10 C11 111.2(8) . .
C11 C10 H10A 108.4 . .
O7 C11 Sr1 161.9(6) . .
O7 C11 C10 106.8(8) . .
O7 C11 C12 104.0(8) . .
O11 C11 Sr1 50.3(4) . .
O11 C11 O7 111.6(8) . .
O11 C11 C10 106.1(8) . .
O11 C11 C12 111.5(8) . .
C10 C11 Sr1 80.9(5) . .
C12 C11 Sr1 86.1(6) . .
C12 C11 C10 116.8(9) . .
O12 C12 C11 108.1(8) . .
O12 C12 H12A 110.1 . .
O12 C12 H12B 110.1 . .
C11 C12 H12A 110.1 . .
C11 C12 H12B 110.1 . .
H12A C12 H12B 108.4 . .
O13 C13 H13A 109.3 . .
O13 C13 H13B 109.3 . .
O13 C13 C14 111.6(9) . .
H13A C13 H13B 108.0 . .
C14 C13 H13A 109.3 . .
C14 C13 H13B 109.3 . .
O14 C14 C13 112.5(9) . .
O14 C14 H14A 109.4 . .
O14 C14 C15 107.4(8) . .
C13 C14 H14A 109.4 . .
C15 C14 C13 108.8(8) . .
C15 C14 H14A 109.4 . .
O15 C15 C14 108.7(8) . .
O15 C15 H15A 109.5 . .
O15 C15 C16 108.2(9) . .
C14 C15 H15A 109.5 . .
C14 C15 C16 111.4(9) . .
C16 C15 H15A 109.5 . .
O16 C16 C15 109.6(8) . .
O16 C16 H16A 109.6 . .
O16 C16 C17 107.6(8) . .
C15 C16 H16A 109.6 . .
C15 C16 C17 110.8(9) . .
C17 C16 H16A 109.6 . .
O13 C17 O17 111.7(8) . .
O13 C17 C16 108.5(8) . .
O13 C17 C18 103.5(8) . .
O17 C17 C16 107.3(8) . .
O17 C17 C18 111.2(8) . .
C18 C17 C16 114.8(9) . .
O18 C18 C17 108.8(9) . .
O18 C18 H18A 109.9 . .
O18 C18 H18B 109.9 . .
C17 C18 H18A 109.9 . .
C17 C18 H18B 109.9 . .
H18A C18 H18B 108.3 . .
H4WA O4W H4WB 109.5 . .

loop_
_geom_bond_atom_site_label_1
_geom_bond_atom_site_label_2
_geom_bond_distance
_geom_bond_site_symmetry_2
Sr1 O2 2.703(7) .
Sr1 O3 2.567(7) .
Sr1 O10 2.599(6) .
Sr1 O11 2.726(7) .
Sr1 O12 2.657(8) .
Sr1 O14 2.714(7) 3_745
Sr1 O15 2.605(7) 3_745
Sr1 O1W 2.565(8) .
Sr1 O2W 2.630(8) .
Sr1 C11 3.401(10) .
Sr2 O4 2.636(7) 3_655
Sr2 O5 2.707(7) 3_655
Sr2 O6 2.674(8) 3_655
Sr2 O8 2.712(7) .
Sr2 O9 2.560(7) .
Sr2 O16 2.532(7) .
Sr2 O17 2.745(7) .
Sr2 O18 2.747(8) .
Sr2 O3W 2.525(9) .
O1 C1 1.404(14) .
O1 C5 1.416(14) .
O2 H2 0.8200 .
O2 C2 1.433(12) .
O3 H3 0.8200 .
O3 C3 1.408(12) .
O4 Sr2 2.636(7) 3_645
O4 H4 0.8200 .
O4 C4 1.392(12) .
O5 Sr2 2.707(7) 3_645
O5 H5 0.8200 .
O5 C5 1.394(13) .
O6 Sr2 2.674(8) 3_645
O6 H6 0.8200 .
O6 C6 1.392(15) .
O7 C7 1.453(14) .
O7 C11 1.430(12) .
O8 H8 0.8200 .
O8 C8 1.463(13) .
O9 H9 0.8200 .
O9 C9 1.409(12) .
O10 H10 0.8200 .
O10 C10 1.422(12) .
O11 H11 0.8200 .
O11 C11 1.410(12) .
O12 H12 0.8200 .
O12 C12 1.438(13) .
O13 C13 1.437(13) .
O13 C17 1.404(12) .
O14 Sr1 2.714(7) 3_755
O14 H14 0.8200 .
O14 C14 1.399(13) .
O15 Sr1 2.605(7) 3_755
O15 H15 0.8200 .
O15 C15 1.408(13) .
O16 H16 0.8200 .
O16 C16 1.437(12) .
O17 H17 0.8200 .
O17 C17 1.412(12) .
O18 H18 0.8200 .
O18 C18 1.437(14) .
O1W H1WA 0.8508 .
O1W H1WB 0.8506 .
O2W H2WA 0.8501 .
O2W H2WB 0.8498 .
O3W H3WA 0.8507 .
O3W H3WB 0.8508 .
C1 H1A 0.9700 .
C1 H1B 0.9700 .
C1 C2 1.527(16) .
C2 H2A 0.9800 .
C2 C3 1.525(14) .
C3 H3A 0.9800 .
C3 C4 1.531(14) .
C4 H4A 0.9800 .
C4 C5 1.547(15) .
C5 C6 1.514(15) .
C6 H6A 0.9700 .
C6 H6B 0.9700 .
C7 H7A 0.9700 .
C7 H7B 0.9700 .
C7 C8 1.489(16) .
C8 H8A 0.9800 .
C8 C9 1.500(14) .
C9 H9A 0.9800 .
C9 C10 1.508(14) .
C10 H10A 0.9800 .
C10 C11 1.555(14) .
C11 C12 1.501(15) .
C12 H12A 0.9700 .
C12 H12B 0.9700 .
C13 H13A 0.9700 .
C13 H13B 0.9700 .
C13 C14 1.522(15) .
C14 H14A 0.9800 .
C14 C15 1.504(14) .
C15 H15A 0.9800 .
C15 C16 1.514(15) .
C16 H16A 0.9800 .
C16 C17 1.536(14) .
C17 C18 1.522(15) .
C18 H18A 0.9700 .
C18 H18B 0.9700 .
O4W H4WA 0.8500 .
O4W H4WB 0.8502 .

_cod_database_fobs_code 2108390
